data_4349385
loop_
_publ_author_name
'McLauchlan, Craig C.'
'Flori\'an, Jan'
'Kissel, Daniel S.'
'Herlinger, Albert W.'

_publ_section_title
;
 Metal Ion Complexes of
 N,N'-Bis(2-Pyridylmethyl)-trans-1,2-Diaminocyclohexane-N,N'-Diacetic
 Acid, H<sub>2</sub>bpcd: Lanthanide(III)-bpcd<sup>2-</sup> Cationic
 Complexes.
;
_journal_issue 6
_journal_name_full 'Inorganic chemistry'
_journal_page_first 3556
_journal_page_last 3567
_journal_paper_doi 10.1021/acs.inorgchem.6b03137
_journal_volume 56
_journal_year 2017
_chemical_formula_moiety
;
C44 H56 La1.22 N8 O10, Na2.34, 2 H2 O, 2 P F6
;
_chemical_formula_sum 'C44 H60 F12 La1.22 N8 Na2.34 O12 P2'
_chemical_formula_weight 1406.20
_chemical_melting_point ...3
_chemical_name_systematic
;
N,N'-bis(2-pyridylmethyl)-trans-1,2-diaminocyclohexane-N,N'-diacetato-
lanthanum(III) hexafluorophosphate hydrate
;
_space_group_crystal_system monoclinic
_space_group_IT_number 14
_space_group_name_Hall '-P 2ybc'
_space_group_name_H-M_alt 'P 1 21/c 1'
_atom_sites_solution_hydrogens mixed
_audit_creation_method SHELXL-2014/7
_cell_angle_alpha 90
_cell_angle_beta 110.619(2)
_cell_angle_gamma 90
_cell_formula_units_Z 2
_cell_length_a 11.3362(4)
_cell_length_b 17.7054(6)
_cell_length_c 15.0548(5)
_cell_measurement_reflns_used 9300
_cell_measurement_temperature 100(2)
_cell_measurement_theta_max 29.975
_cell_measurement_theta_min 2.238
_cell_volume 2828.12(17)
_computing_cell_refinement 'SAINT v8.18C (Bruker AXS Inc.)'
_computing_data_collection 'Bruker Instrument Service v2011.12.3.0'
_computing_data_reduction 'SAINT v8.18C (Bruker AXS Inc.)'
_computing_molecular_graphics 'ORTEP-3 for Windows (Farrugia, 1997)'
_computing_publication_material 'EnCIFer 1.4 (Allen et al., 2004)'
_computing_structure_refinement 'SHELXL-2014/7 (Sheldrick, 2014)'
_computing_structure_solution 'SHELXS-97 (Sheldrick, 2010)'
_diffrn_ambient_temperature 100(2)
_diffrn_detector_area_resol_mean 8.3333
_diffrn_measured_fraction_theta_full 1.000
_diffrn_measured_fraction_theta_max 0.997
_diffrn_measurement_device_type 'Bruker AXS'
_diffrn_measurement_method ' \f and \w'
_diffrn_radiation_monochromator graphite
_diffrn_radiation_source 'fine-focus sealed tube'
_diffrn_radiation_type MoK\a
_diffrn_radiation_wavelength 0.71073
_diffrn_reflns_av_R_equivalents 0.0504
_diffrn_reflns_av_unetI/netI 0.0255
_diffrn_reflns_Laue_measured_fraction_full 1.000
_diffrn_reflns_Laue_measured_fraction_max 0.997
_diffrn_reflns_limit_h_max 16
_diffrn_reflns_limit_h_min -16
_diffrn_reflns_limit_k_max 25
_diffrn_reflns_limit_k_min -25
_diffrn_reflns_limit_l_max 21
_diffrn_reflns_limit_l_min -21
_diffrn_reflns_number 105684
_diffrn_reflns_point_group_measured_fraction_full 1.000
_diffrn_reflns_point_group_measured_fraction_max 0.997
_diffrn_reflns_theta_full 25.242
_diffrn_reflns_theta_max 30.584
_diffrn_reflns_theta_min 1.847
_exptl_absorpt_coefficient_mu 1.072
_exptl_absorpt_correction_T_max 0.7461
_exptl_absorpt_correction_T_min 0.662
_exptl_absorpt_correction_type multi-scan
_exptl_absorpt_process_details 'SADABS V2008/1 (Bruker AXS)'
_exptl_crystal_colour colourless
_exptl_crystal_density_diffrn 1.651
_exptl_crystal_density_method 'not measured'
_exptl_crystal_description 'cut block'
_exptl_crystal_F_000 1419
_exptl_crystal_size_max 0.185
_exptl_crystal_size_mid 0.165
_exptl_crystal_size_min 0.120
_refine_diff_density_max 1.863
_refine_diff_density_min -1.267
_refine_diff_density_rms 0.124
_refine_ls_extinction_method none
_refine_ls_goodness_of_fit_ref 1.224
_refine_ls_hydrogen_treatment mixed
_refine_ls_matrix_type full
_refine_ls_number_parameters 530
_refine_ls_number_reflns 8668
_refine_ls_number_restraints 466
_refine_ls_restrained_S_all 1.330
_refine_ls_R_factor_all 0.0777
_refine_ls_R_factor_gt 0.0599
_refine_ls_shift/su_max 2.394
_refine_ls_shift/su_mean 0.075
_refine_ls_structure_factor_coef Fsqd
_refine_ls_weighting_details 'w=1/[\s^2^(Fo^2^)+(0.0667P)^2^+6.0852P] where P=(Fo^2^+2Fc^2^)/3'
_refine_ls_weighting_scheme calc
_refine_ls_wR_factor_gt 0.1574
_refine_ls_wR_factor_ref 0.1677
_reflns_Friedel_coverage 0.000
_reflns_number_gt 6949
_reflns_number_total 8668
_reflns_threshold_expression 'I > 2\s(I)'
_cod_data_source_file ic6b03137_si_002.cif
_cod_data_source_block ccmisu209_0m_pl2
_cod_original_sg_symbol_H-M 'P 21/c'
_cod_database_code 4349385
_shelx_shelxl_version_number 2014/7
_shelx_space_group_comment
;
The symmetry employed for this shelxl refinement is uniquely defined
by the following loop, which should always be used as a source of
symmetry information in preference to the above space-group names.
They are only intended as comments.
;

loop_
_space_group_symop_operation_xyz
'x, y, z'
'-x, y+1/2, -z+1/2'
'-x, -y, -z'
'x, -y-1/2, z-1/2'

loop_
_atom_site_label
_atom_site_type_symbol
_atom_site_fract_x
_atom_site_fract_y
_atom_site_fract_z
_atom_site_U_iso_or_equiv
_atom_site_adp_type
_atom_site_occupancy
_atom_site_site_symmetry_order
_atom_site_calc_flag
_atom_site_refinement_flags_posn
_atom_site_refinement_flags_adp
_atom_site_refinement_flags_occupancy
_atom_site_disorder_assembly
_atom_site_disorder_group
C1 C 0.9895(3) 0.3035(2) 0.5910(2) 0.0291(7) Uani 1 1 d . . . . .
H1 H 0.9049 0.3208 0.5722 0.035 Uiso 1 1 calc R U . . .
C2 C 1.0113(4) 0.2316(2) 0.5650(3) 0.0322(7) Uani 1 1 d . . . . .
H2 H 0.9433 0.2004 0.5285 0.039 Uiso 1 1 calc R U . . .
C3 C 1.1349(4) 0.2058(2) 0.5936(3) 0.0358(8) Uani 1 1 d . . . . .
H3 H 1.1530 0.1563 0.5776 0.043 Uiso 1 1 calc R U . . .
C4 C 1.2315(4) 0.2536(2) 0.6457(3) 0.0321(7) Uani 1 1 d . . . . .
H4 H 1.3167 0.2372 0.6663 0.038 Uiso 1 1 calc R U . . .
C5 C 1.2021(3) 0.32603(19) 0.6676(2) 0.0271(6) Uani 1 1 d . . . . .
C6 C 1.3045(3) 0.38128(19) 0.7198(2) 0.0279(7) Uani 1 1 d . . . . .
H6A H 1.3196 0.3793 0.7886 0.034 Uiso 1 1 calc R U . . .
H6B H 1.3839 0.3677 0.7102 0.034 Uiso 1 1 calc R U . . .
C7 C 1.2522(3) 0.46385(19) 0.5821(2) 0.0244(6) Uani 1 1 d . . . . .
H7A H 1.2296 0.4136 0.5519 0.029 Uiso 1 1 calc R U . . .
H7B H 1.3336 0.4792 0.5772 0.029 Uiso 1 1 calc R U . . .
C8 C 1.1513(3) 0.52066(19) 0.5303(2) 0.0238(6) Uani 1 1 d . . . . .
C9 C 1.3569(3) 0.5202(2) 0.7352(2) 0.0281(6) Uani 1 1 d . . . . .
H9 H 1.3428 0.5642 0.6911 0.034 Uiso 1 1 calc R U . . .
C10 C 1.4950(3) 0.4964(2) 0.7618(3) 0.0317(7) Uani 1 1 d . . . . .
H10A H 1.5113 0.4519 0.8042 0.038 Uiso 1 1 calc R U . . .
H10B H 1.5108 0.4815 0.7036 0.038 Uiso 1 1 calc R U . . .
C11 C 1.5861(4) 0.5598(2) 0.8116(3) 0.0381(8) Uani 1 1 d . . . . .
H11A H 1.6742 0.5420 0.8288 0.046 Uiso 1 1 calc R U . . .
H11B H 1.5740 0.6036 0.7685 0.046 Uiso 1 1 calc R U . . .
C12 C 1.5612(4) 0.5830(3) 0.9001(3) 0.0409(9) Uani 1 1 d . . . . .
H12A H 1.6192 0.6244 0.9325 0.049 Uiso 1 1 calc R U . . .
H12B H 1.5769 0.5397 0.9443 0.049 Uiso 1 1 calc R U . . .
C13 C 1.4247(4) 0.6094(2) 0.8740(3) 0.0357(8) Uani 1 1 d . . . . .
H13A H 1.4106 0.6543 0.8323 0.043 Uiso 1 1 calc R U . . .
H13B H 1.4093 0.6244 0.9323 0.043 Uiso 1 1 calc R U . . .
C14 C 1.3313(3) 0.5471(2) 0.8229(2) 0.0298(7) Uani 1 1 d . . . . .
H14 H 1.3460 0.5033 0.8674 0.036 Uiso 1 1 calc R U . . .
C21 C 1.1645(4) 0.5661(2) 0.8852(2) 0.0304(7) Uani 1 1 d . . . . .
H21A H 1.0857 0.5943 0.8763 0.037 Uiso 1 1 calc R U . . .
H21B H 1.2329 0.5896 0.9385 0.037 Uiso 1 1 calc R U . . .
C22 C 1.1481(3) 0.4844(2) 0.9093(2) 0.0287(7) Uani 1 1 d . . . . .
C20 C 1.1697(4) 0.6480(2) 0.7580(3) 0.0319(7) Uani 1 1 d . . . . .
H20A H 1.2110 0.6547 0.7104 0.038 Uiso 1 1 calc R U . . .
H20B H 1.2067 0.6853 0.8093 0.038 Uiso 1 1 calc R U . . .
C19 C 1.0308(4) 0.6632(2) 0.7118(2) 0.0316(7) Uani 1 1 d . . . . .
C18 C 0.9898(5) 0.7370(2) 0.6875(3) 0.0395(9) Uani 1 1 d . . . . .
H18 H 1.0482 0.7776 0.7013 0.047 Uiso 1 1 calc R U . . .
C17 C 0.8633(5) 0.7497(3) 0.6434(3) 0.0467(11) Uani 1 1 d . . . . .
H17 H 0.8333 0.7994 0.6245 0.056 Uiso 1 1 calc R U . . .
C16 C 0.7791(4) 0.6899(3) 0.6263(3) 0.0481(11) Uani 1 1 d . . . . .
H16 H 0.6910 0.6981 0.5972 0.058 Uiso 1 1 calc R U . . .
C15 C 0.8268(4) 0.6179(3) 0.6526(3) 0.0402(9) Uani 1 1 d . . . . .
H15 H 0.7698 0.5767 0.6408 0.048 Uiso 1 1 calc R U . . .
La1 La 1.04322(3) 0.47857(2) 0.68813(2) 0.02366(10) Uani 0.61 1 d . . P A .
N1 N 1.0823(3) 0.35022(16) 0.64154(19) 0.0252(5) Uani 1 1 d . . . . .
N2 N 1.2655(3) 0.45873(16) 0.68330(19) 0.0243(5) Uani 1 1 d . . . . .
N4 N 1.1951(3) 0.57116(16) 0.7977(2) 0.0266(5) Uani 1 1 d . . . . .
N3 N 0.9507(3) 0.60444(18) 0.6940(2) 0.0313(6) Uani 1 1 d . . . . .
O1 O 1.0851(2) 0.54895(14) 0.57335(15) 0.0247(4) Uani 1 1 d . . . . .
O2 O 1.1371(2) 0.53405(15) 0.44489(16) 0.0283(5) Uani 1 1 d . . . . .
O3 O 1.1284(2) 0.43700(14) 0.84156(16) 0.0289(5) Uani 1 1 d . . . . .
O4 O 1.1496(3) 0.46901(17) 0.98997(18) 0.0390(6) Uani 1 1 d D . . . .
O5 O 0.8770(3) 0.43437(18) 0.73023(18) 0.0349(6) Uani 1 1 d D . . . .
H5A H 0.877(5) 0.421(3) 0.783(2) 0.052 Uiso 1 1 d D U . . .
H5B H 0.809(3) 0.419(3) 0.690(3) 0.052 Uiso 1 1 d D U . . .
O6 O 0.8824(5) 0.4107(2) 0.9065(3) 0.0693(12) Uani 1 1 d D . . . .
H6C H 0.854(5) 0.449(3) 0.925(5) 0.104 Uiso 1 1 d D U . . .
H6D H 0.965(2) 0.419(3) 0.931(5) 0.104 Uiso 1 1 d D U . . .
P1 P 0.61018(14) 0.24874(9) 0.41118(12) 0.0454(4) Uani 0.720(2) 1 d D U P A 1
F1 F 0.6346(5) 0.1601(3) 0.4080(3) 0.0777(15) Uani 0.720(2) 1 d D U P A 1
F2 F 0.6904(5) 0.2457(3) 0.5204(3) 0.0644(12) Uani 0.720(2) 1 d D U P A 1
F3 F 0.5860(8) 0.3354(3) 0.4121(5) 0.109(2) Uani 0.720(2) 1 d D U P A 1
F4 F 0.7364(5) 0.2617(4) 0.3870(4) 0.109(2) Uani 0.720(2) 1 d D U P A 1
F5 F 0.5335(6) 0.2508(3) 0.3033(4) 0.121(3) Uani 0.720(2) 1 d D U P A 1
F6 F 0.4866(5) 0.2253(4) 0.4266(7) 0.116(2) Uani 0.720(2) 1 d D U P A 1
Na1 Na 0.6425(7) 0.3760(6) 0.6336(7) 0.147(2) Uani 0.5762(18) 1 d . U P A 1
Na2 Na 0.5256(14) 0.3082(10) 0.6455(13) 0.133(3) Uani 0.2881(9) 1 d . U P A 1
Na3 Na 0.4930(17) 0.4470(12) 0.4798(14) 0.158(5) Uani 0.2881(9) 1 d . U P A 1
P1B P 0.659(15) 0.268(10) 0.711(12) 0.111(4) Uani 0.012(2) 1 d D U P B 2
F1B F 0.57(2) 0.341(13) 0.69(2) 0.106(6) Uani 0.012(2) 1 d D U P B 2
F2B F 0.77(2) 0.327(16) 0.71(2) 0.091(6) Uani 0.012(2) 1 d D U P B 2
F3B F 0.75(2) 0.197(13) 0.74(2) 0.094(8) Uani 0.012(2) 1 d D U P B 2
F4B F 0.68(3) 0.287(19) 0.832(15) 0.130(8) Uani 0.012(2) 1 d D U P B 2
F5B F 0.55(2) 0.212(17) 0.71(2) 0.119(9) Uani 0.012(2) 1 d D U P B 2
F6B F 0.62(3) 0.251(16) 0.599(14) 0.091(5) Uani 0.012(2) 1 d D U P B 2
P1C P 0.5876(5) 0.3349(4) 0.5105(5) 0.0753(16) Uani 0.268(2) 1 d D U P C 3
F1C F 0.4832(13) 0.3878(8) 0.4446(11) 0.089(4) Uani 0.268(2) 1 d D U P C 3
F2C F 0.6744(11) 0.3550(7) 0.4485(8) 0.070(3) Uani 0.268(2) 1 d D U P C 3
F3C F 0.6949(13) 0.2885(10) 0.5784(13) 0.106(4) Uani 0.268(2) 1 d D U P C 3
F4C F 0.6286(9) 0.4174(7) 0.5888(7) 0.063(3) Uani 0.268(2) 1 d D U P C 3
F5C F 0.4986(14) 0.3100(11) 0.5646(12) 0.111(4) Uani 0.268(2) 1 d D U P C 3
F6C F 0.5285(12) 0.2671(7) 0.4493(12) 0.084(3) Uani 0.268(2) 1 d D U P C 3

loop_
_atom_site_aniso_label
_atom_site_aniso_U_11
_atom_site_aniso_U_22
_atom_site_aniso_U_33
_atom_site_aniso_U_23
_atom_site_aniso_U_13
_atom_site_aniso_U_12
C1 0.0319(17) 0.0319(16) 0.0231(14) 0.0044(12) 0.0094(13) -0.0005(13)
C2 0.0403(19) 0.0295(16) 0.0261(16) 0.0006(13) 0.0110(14) -0.0039(14)
C3 0.047(2) 0.0259(16) 0.0330(18) 0.0017(13) 0.0127(16) 0.0040(15)
C4 0.0359(18) 0.0274(16) 0.0299(16) 0.0035(13) 0.0080(14) 0.0068(14)
C5 0.0329(16) 0.0279(15) 0.0182(13) 0.0053(11) 0.0061(12) 0.0038(13)
C6 0.0286(16) 0.0272(15) 0.0220(14) 0.0056(12) 0.0015(12) 0.0056(12)
C7 0.0246(14) 0.0273(15) 0.0195(13) 0.0044(11) 0.0055(11) 0.0049(12)
C8 0.0202(13) 0.0288(15) 0.0200(13) 0.0039(11) 0.0042(10) 0.0023(12)
C9 0.0266(15) 0.0281(15) 0.0257(15) 0.0018(12) 0.0044(12) 0.0016(13)
C10 0.0242(15) 0.0309(16) 0.0345(18) 0.0011(14) 0.0035(13) 0.0023(13)
C11 0.0276(17) 0.042(2) 0.039(2) 0.0002(16) 0.0043(15) -0.0012(15)
C12 0.0319(19) 0.046(2) 0.037(2) -0.0036(17) 0.0030(15) -0.0057(16)
C13 0.0341(18) 0.0364(19) 0.0332(18) -0.0078(15) 0.0078(15) -0.0053(15)
C14 0.0289(16) 0.0322(16) 0.0239(15) 0.0023(13) 0.0036(13) 0.0031(13)
C21 0.0350(18) 0.0333(17) 0.0209(14) -0.0020(12) 0.0074(13) 0.0036(14)
C22 0.0276(15) 0.0375(18) 0.0190(13) 0.0048(13) 0.0059(11) 0.0096(14)
C20 0.0418(19) 0.0256(15) 0.0293(16) 0.0013(13) 0.0137(14) 0.0012(14)
C19 0.048(2) 0.0285(16) 0.0206(14) 0.0032(12) 0.0156(14) 0.0093(15)
C18 0.060(3) 0.0326(18) 0.0263(17) 0.0025(14) 0.0164(17) 0.0136(18)
C17 0.066(3) 0.042(2) 0.0293(18) 0.0003(16) 0.0129(18) 0.023(2)
C16 0.044(2) 0.063(3) 0.0322(19) -0.0023(19) 0.0077(17) 0.027(2)
C15 0.040(2) 0.051(2) 0.0282(17) -0.0008(16) 0.0105(15) 0.0174(18)
La1 0.02497(15) 0.02718(15) 0.01736(14) 0.00393(11) 0.00562(10) 0.00420(11)
N1 0.0277(13) 0.0269(13) 0.0196(12) 0.0030(10) 0.0065(10) 0.0026(11)
N2 0.0254(13) 0.0252(12) 0.0173(11) 0.0011(9) 0.0015(10) 0.0043(10)
N4 0.0307(14) 0.0258(13) 0.0240(13) 0.0014(10) 0.0104(11) 0.0019(11)
N3 0.0358(16) 0.0349(15) 0.0240(13) 0.0032(11) 0.0114(12) 0.0109(12)
O1 0.0245(11) 0.0305(11) 0.0179(10) 0.0060(9) 0.0058(8) 0.0066(9)
O2 0.0264(11) 0.0395(13) 0.0190(10) 0.0054(9) 0.0078(9) 0.0045(10)
O3 0.0352(13) 0.0294(12) 0.0203(10) 0.0054(9) 0.0076(9) 0.0040(10)
O4 0.0481(16) 0.0487(16) 0.0201(11) 0.0106(11) 0.0120(11) 0.0163(13)
O5 0.0330(13) 0.0509(16) 0.0219(11) -0.0002(11) 0.0109(10) -0.0057(12)
O6 0.142(4) 0.0425(18) 0.049(2) 0.0080(15) 0.065(3) 0.011(2)
P1 0.0319(7) 0.0339(7) 0.0528(9) 0.0174(6) -0.0070(6) -0.0096(6)
F1 0.115(4) 0.048(2) 0.053(2) 0.0113(19) 0.007(3) 0.013(3)
F2 0.081(3) 0.053(2) 0.048(2) 0.0107(18) 0.009(2) -0.029(2)
F3 0.133(4) 0.050(3) 0.119(4) 0.027(3) 0.012(4) 0.000(3)
F4 0.069(3) 0.170(6) 0.087(4) 0.083(4) 0.026(3) -0.008(4)
F5 0.113(4) 0.079(3) 0.088(4) 0.049(3) -0.067(3) -0.047(3)
F6 0.045(3) 0.084(4) 0.205(7) 0.058(5) 0.027(4) 0.014(3)
Na1 0.102(4) 0.164(5) 0.148(5) -0.014(4) 0.011(4) -0.020(4)
Na2 0.102(6) 0.146(6) 0.134(6) 0.005(6) 0.018(5) -0.020(5)
Na3 0.126(9) 0.169(11) 0.159(11) 0.014(10) 0.026(9) -0.010(10)
P1B 0.083(5) 0.123(6) 0.112(5) 0.015(5) 0.014(5) -0.019(5)
F1B 0.074(9) 0.127(9) 0.105(9) 0.021(9) 0.014(9) -0.020(9)
F2B 0.069(8) 0.104(8) 0.088(8) 0.025(8) 0.012(8) -0.017(8)
F3B 0.081(12) 0.097(12) 0.090(12) 0.020(12) 0.013(12) -0.020(12)
F4B 0.094(12) 0.143(13) 0.131(13) -0.001(13) 0.013(12) -0.019(12)
F5B 0.087(13) 0.135(13) 0.116(13) 0.019(13) 0.014(13) -0.022(13)
F6B 0.070(7) 0.081(7) 0.107(7) 0.024(7) 0.011(7) -0.010(7)
P1C 0.052(3) 0.088(3) 0.079(3) 0.039(3) 0.014(2) -0.015(2)
F1C 0.079(7) 0.064(7) 0.111(9) 0.025(7) 0.017(7) -0.007(7)
F2C 0.055(6) 0.080(7) 0.066(6) 0.049(6) 0.010(5) -0.011(5)
F3C 0.079(6) 0.115(7) 0.111(7) 0.035(7) 0.018(6) -0.012(6)
F4C 0.030(4) 0.105(7) 0.051(5) 0.044(5) 0.011(4) -0.013(5)
F5C 0.077(6) 0.137(8) 0.102(7) 0.035(7) 0.011(6) -0.026(6)
F6C 0.048(6) 0.044(5) 0.135(7) -0.019(6) 0.000(6) 0.007(5)

loop_
_atom_type_symbol
_atom_type_description
_atom_type_scat_dispersion_real
_atom_type_scat_dispersion_imag
_atom_type_scat_source
C C 0.0033 0.0016 'International Tables Vol C Tables 4.2.6.8 and 6.1.1.4'
H H 0.0000 0.0000 'International Tables Vol C Tables 4.2.6.8 and 6.1.1.4'
F F 0.0171 0.0103 'International Tables Vol C Tables 4.2.6.8 and 6.1.1.4'
La La -0.2871 2.4523 'International Tables Vol C Tables 4.2.6.8 and 6.1.1.4'
N N 0.0061 0.0033 'International Tables Vol C Tables 4.2.6.8 and 6.1.1.4'
O O 0.0106 0.0060 'International Tables Vol C Tables 4.2.6.8 and 6.1.1.4'
P P 0.1023 0.0942 'International Tables Vol C Tables 4.2.6.8 and 6.1.1.4'
Na Na 0.0362 0.0249 'International Tables Vol C Tables 4.2.6.8 and 6.1.1.4'

loop_
_geom_angle_atom_site_label_1
_geom_angle_atom_site_label_2
_geom_angle_atom_site_label_3
_geom_angle
_geom_angle_site_symmetry_1
_geom_angle_site_symmetry_3
N1 C1 C2 123.1(3) . .
N1 C1 H1 118.5 . .
C2 C1 H1 118.5 . .
C1 C2 C3 118.5(3) . .
C1 C2 H2 120.7 . .
C3 C2 H2 120.7 . .
C4 C3 C2 118.8(3) . .
C4 C3 H3 120.6 . .
C2 C3 H3 120.6 . .
C3 C4 C5 119.2(3) . .
C3 C4 H4 120.4 . .
C5 C4 H4 120.4 . .
N1 C5 C4 121.7(3) . .
N1 C5 C6 117.3(3) . .
C4 C5 C6 121.0(3) . .
N2 C6 C5 109.3(3) . .
N2 C6 H6A 109.8 . .
C5 C6 H6A 109.8 . .
N2 C6 H6B 109.8 . .
C5 C6 H6B 109.8 . .
H6A C6 H6B 108.3 . .
N2 C7 C8 110.8(3) . .
N2 C7 H7A 109.5 . .
C8 C7 H7A 109.5 . .
N2 C7 H7B 109.5 . .
C8 C7 H7B 109.5 . .
H7A C7 H7B 108.1 . .
O1 C8 O2 124.5(3) . .
O1 C8 C7 118.6(3) . .
O2 C8 C7 116.9(3) . .
O1 C8 La1 40.23(15) . .
O2 C8 La1 151.3(2) . .
C7 C8 La1 82.96(18) . .
N2 C9 C14 111.6(3) . .
N2 C9 C10 112.8(3) . .
C14 C9 C10 110.4(3) . .
N2 C9 H9 107.3 . .
C14 C9 H9 107.3 . .
C10 C9 H9 107.3 . .
C11 C10 C9 112.2(3) . .
C11 C10 H10A 109.2 . .
C9 C10 H10A 109.2 . .
C11 C10 H10B 109.2 . .
C9 C10 H10B 109.2 . .
H10A C10 H10B 107.9 . .
C12 C11 C10 109.1(3) . .
C12 C11 H11A 109.9 . .
C10 C11 H11A 109.9 . .
C12 C11 H11B 109.9 . .
C10 C11 H11B 109.8 . .
H11A C11 H11B 108.3 . .
C11 C12 C13 110.0(3) . .
C11 C12 H12A 109.7 . .
C13 C12 H12A 109.7 . .
C11 C12 H12B 109.7 . .
C13 C12 H12B 109.7 . .
H12A C12 H12B 108.2 . .
C12 C13 C14 111.4(3) . .
C12 C13 H13A 109.3 . .
C14 C13 H13A 109.3 . .
C12 C13 H13B 109.3 . .
C14 C13 H13B 109.3 . .
H13A C13 H13B 108.0 . .
N4 C14 C9 111.1(3) . .
N4 C14 C13 112.6(3) . .
C9 C14 C13 110.6(3) . .
N4 C14 H14 107.4 . .
C9 C14 H14 107.4 . .
C13 C14 H14 107.4 . .
N4 C21 C22 110.9(3) . .
N4 C21 H21A 109.5 . .
C22 C21 H21A 109.5 . .
N4 C21 H21B 109.5 . .
C22 C21 H21B 109.5 . .
H21A C21 H21B 108.0 . .
O4 C22 O3 125.2(4) . .
O4 C22 C21 118.9(3) . .
O3 C22 C21 115.9(3) . .
O4 C22 La1 155.2(3) . .
O3 C22 La1 39.86(15) . .
C21 C22 La1 78.99(18) . .
N4 C20 C19 112.0(3) . .
N4 C20 H20A 109.2 . .
C19 C20 H20A 109.2 . .
N4 C20 H20B 109.2 . .
C19 C20 H20B 109.2 . .
H20A C20 H20B 107.9 . .
N3 C19 C18 122.3(4) . .
N3 C19 C20 118.6(3) . .
C18 C19 C20 119.1(4) . .
C17 C18 C19 118.5(4) . .
C17 C18 H18 120.7 . .
C19 C18 H18 120.7 . .
C18 C17 C16 119.9(4) . .
C18 C17 H17 120.1 . .
C16 C17 H17 120.1 . .
C15 C16 C17 118.4(4) . .
C15 C16 H16 120.8 . .
C17 C16 H16 120.8 . .
N3 C15 C16 122.3(5) . .
N3 C15 H15 118.8 . .
C16 C15 H15 118.8 . .
O3 La1 O1 143.45(9) . .
O3 La1 O2 140.56(9) . 3_766
O1 La1 O2 75.90(8) . 3_766
O3 La1 O5 73.19(9) . .
O1 La1 O5 141.70(9) . .
O2 La1 O5 69.50(9) 3_766 .
O3 La1 N1 86.36(9) . .
O1 La1 N1 100.35(9) . .
O2 La1 N1 81.79(9) 3_766 .
O5 La1 N1 90.65(10) . .
O3 La1 N3 106.65(9) . .
O1 La1 N3 75.09(9) . .
O2 La1 N3 82.06(10) 3_766 .
O5 La1 N3 84.21(11) . .
N1 La1 N3 163.84(10) . .
O3 La1 N4 66.48(9) . .
O1 La1 N4 82.32(9) . .
O2 La1 N4 145.04(9) 3_766 .
O5 La1 N4 118.16(9) . .
N1 La1 N4 129.44(9) . .
N3 La1 N4 65.95(10) . .
O3 La1 N2 85.15(9) . .
O1 La1 N2 65.87(8) . .
O2 La1 N2 122.57(8) 3_766 .
O5 La1 N2 149.13(10) . .
N1 La1 N2 65.77(9) . .
N3 La1 N2 123.74(10) . .
N4 La1 N2 69.98(9) . .
O3 La1 C22 20.97(9) . .
O1 La1 C22 132.77(9) . .
O2 La1 C22 144.66(9) 3_766 .
O5 La1 C22 76.17(9) . .
N1 La1 C22 107.17(9) . .
N3 La1 C22 86.51(9) . .
N4 La1 C22 50.55(9) . .
N2 La1 C22 91.47(9) . .
O3 La1 C8 134.87(9) . .
O1 La1 C8 20.55(8) . .
O2 La1 C8 80.12(8) 3_766 .
O5 La1 C8 149.38(9) . .
N1 La1 C8 81.11(9) . .
N3 La1 C8 95.57(9) . .
N4 La1 C8 88.99(9) . .
N2 La1 C8 50.19(8) . .
C22 La1 C8 134.44(9) . .
C5 N1 C1 118.6(3) . .
C5 N1 La1 118.4(2) . .
C1 N1 La1 123.1(2) . .
C7 N2 C6 110.2(3) . .
C7 N2 C9 106.9(3) . .
C6 N2 C9 114.3(2) . .
C7 N2 La1 105.97(18) . .
C6 N2 La1 106.5(2) . .
C9 N2 La1 112.7(2) . .
C20 N4 C21 110.1(3) . .
C20 N4 C14 113.4(3) . .
C21 N4 C14 107.4(3) . .
C20 N4 La1 110.1(2) . .
C21 N4 La1 102.9(2) . .
C14 N4 La1 112.4(2) . .
C15 N3 C19 118.6(3) . .
C15 N3 La1 122.0(3) . .
C19 N3 La1 116.0(2) . .
C8 O1 La1 119.2(2) . .
C8 O2 La1 128.4(2) . 3_766
C22 O3 La1 119.2(2) . .
La1 O5 Na1 135.2(2) . .
La1 O5 H5A 129(4) . .
Na1 O5 H5A 94(4) . .
La1 O5 H5B 122(4) . .
Na1 O5 H5B 13(4) . .
H5A O5 H5B 107(5) . .
H6C O6 H6D 101(3) . .
F5 P1 F6 87.7(4) . .
F5 P1 F3 87.2(4) . .
F6 P1 F3 95.2(4) . .
F5 P1 F2 178.8(4) . .
F6 P1 F2 93.1(4) . .
F3 P1 F2 93.6(3) . .
F5 P1 F1 91.8(3) . .
F6 P1 F1 85.2(4) . .
F3 P1 F1 178.8(4) . .
F2 P1 F1 87.4(2) . .
F5 P1 F4 88.6(4) . .
F6 P1 F4 171.7(5) . .
F3 P1 F4 92.0(4) . .
F2 P1 F4 90.5(3) . .
F1 P1 F4 87.5(4) . .
P1 F3 Na3 147.7(7) . .
P1 F5 Na2 141.6(6) . 4_565
Na2 Na1 Na3 97.6(7) . .
Na2 Na1 O5 142.2(7) . .
Na3 Na1 O5 119.0(6) . .
Na2 Na1 Na3 114.0(7) . 3_666
Na3 Na1 Na3 31.7(8) . 3_666
O5 Na1 Na3 95.4(4) . 3_666
Na2 Na1 H5B 147.0(18) . .
Na3 Na1 H5B 114.9(17) . .
O5 Na1 H5B 5.5(16) . .
Na3 Na1 H5B 93.0(17) 3_666 .
Na1 Na2 F5 124.2(8) . 4_566
Na1 Na2 Na3 50.2(6) . .
F5 Na2 Na3 157.6(8) 4_566 .
Na3 Na3 F3 147.8(15) 3_666 .
Na3 Na3 Na1 103.0(13) 3_666 .
F3 Na3 Na1 76.1(6) . .
Na3 Na3 Na2 118.9(14) 3_666 .
F3 Na3 Na2 77.6(6) . .
Na1 Na3 Na2 32.2(4) . .
Na3 Na3 Na1 45.3(9) 3_666 3_666
F3 Na3 Na1 129.1(7) . 3_666
Na1 Na3 Na1 148.3(8) . 3_666
Na2 Na3 Na1 151.4(8) . 3_666
F5B P1B F2B 177(2) . .
F5B P1B F1B 93(3) . .
F2B P1B F1B 85(3) . .
F5B P1B F3B 87(3) . .
F2B P1B F3B 94(3) . .
F1B P1B F3B 179(2) . .
F5B P1B F6B 85(2) . .
F2B P1B F6B 92(2) . .
F1B P1B F6B 89(3) . .
F3B P1B F6B 91(3) . .
F5B P1B F4B 90(2) . .
F2B P1B F4B 93(2) . .
F1B P1B F4B 86(3) . .
F3B P1B F4B 93(3) . .
F6B P1B F4B 173(2) . .
F6C P1C F3C 93.3(10) . .
F6C P1C F1C 90.8(8) . .
F3C P1C F1C 175.8(11) . .
F6C P1C F5C 82.2(10) . .
F3C P1C F5C 90.4(9) . .
F1C P1C F5C 90.9(9) . .
F6C P1C F2C 93.0(9) . .
F3C P1C F2C 90.1(8) . .
F1C P1C F2C 88.9(8) . .
F5C P1C F2C 175.2(10) . .
F6C P1C F4C 168.3(8) . .
F3C P1C F4C 92.1(9) . .
F1C P1C F4C 83.9(8) . .
F5C P1C F4C 87.4(8) . .
F2C P1C F4C 97.4(7) . .

loop_
_geom_bond_atom_site_label_1
_geom_bond_atom_site_label_2
_geom_bond_distance
_geom_bond_site_symmetry_2
C1 N1 1.344(4) .
C1 C2 1.379(5) .
C1 H1 0.9500 .
C2 C3 1.391(6) .
C2 H2 0.9500 .
C3 C4 1.389(5) .
C3 H3 0.9500 .
C4 C5 1.393(5) .
C4 H4 0.9500 .
C5 N1 1.344(4) .
C5 C6 1.510(5) .
C6 N2 1.485(4) .
C6 H6A 0.9900 .
C6 H6B 0.9900 .
C7 N2 1.480(4) .
C7 C8 1.516(4) .
C7 H7A 0.9900 .
C7 H7B 0.9900 .
C8 O1 1.256(4) .
C8 O2 1.261(4) .
C8 La1 3.123(3) .
C9 N2 1.516(4) .
C9 C14 1.524(5) .
C9 C10 1.532(5) .
C9 H9 1.0000 .
C10 C11 1.531(5) .
C10 H10A 0.9900 .
C10 H10B 0.9900 .
C11 C12 1.513(6) .
C11 H11A 0.9900 .
C11 H11B 0.9900 .
C12 C13 1.530(6) .
C12 H12A 0.9900 .
C12 H12B 0.9900 .
C13 C14 1.535(5) .
C13 H13A 0.9900 .
C13 H13B 0.9900 .
C14 N4 1.516(4) .
C14 H14 1.0000 .
C21 N4 1.478(4) .
C21 C22 1.519(5) .
C21 H21A 0.9900 .
C21 H21B 0.9900 .
C22 O4 1.239(4) .
C22 O3 1.278(4) .
C22 La1 3.118(3) .
C20 N4 1.474(4) .
C20 C19 1.505(5) .
C20 H20A 0.9900 .
C20 H20B 0.9900 .
C19 N3 1.344(5) .
C19 C18 1.393(5) .
C18 C17 1.370(7) .
C18 H18 0.9500 .
C17 C16 1.388(7) .
C17 H17 0.9500 .
C16 C15 1.387(6) .
C16 H16 0.9500 .
C15 N3 1.342(5) .
C15 H15 0.9500 .
La1 O3 2.289(2) .
La1 O1 2.311(2) .
La1 O2 2.314(2) 3_766
La1 O5 2.325(3) .
La1 N1 2.464(3) .
La1 N3 2.478(3) .
La1 N4 2.525(3) .
La1 N2 2.570(3) .
O2 La1 2.314(2) 3_766
O5 Na1 2.744(8) .
O5 H5A 0.838(19) .
O5 H5B 0.84(2) .
O6 H6C 0.84(2) .
O6 H6D 0.896(16) .
P1 F5 1.550(5) .
P1 F6 1.556(6) .
P1 F3 1.559(6) .
P1 F2 1.574(4) .
P1 F1 1.598(5) .
P1 F4 1.612(5) .
F3 Na3 2.61(2) .
F5 Na2 2.57(2) 4_565
Na1 Na2 1.843(18) .
Na1 Na3 2.66(2) .
Na1 Na3 3.64(2) 3_666
Na1 H5B 1.93(3) .
Na2 F5 2.57(2) 4_566
Na2 Na3 3.43(3) .
Na3 Na3 1.96(5) 3_666
Na3 Na1 3.64(2) 3_666
P1B F5B 1.57(8) .
P1B F2B 1.65(8) .
P1B F1B 1.61(4) .
P1B F3B 1.58(5) .
P1B F6B 1.61(7) .
P1B F4B 1.78(8) .
P1C F6C 1.518(12) .
P1C F3C 1.524(13) .
P1C F1C 1.560(12) .
P1C F5C 1.566(13) .
P1C F2C 1.616(11) .
P1C F4C 1.831(12) .

loop_
_geom_torsion_atom_site_label_1
_geom_torsion_atom_site_label_2
_geom_torsion_atom_site_label_3
_geom_torsion_atom_site_label_4
_geom_torsion
_geom_torsion_site_symmetry_1
_geom_torsion_site_symmetry_4
N1 C1 C2 C3 0.9(5) . .
C1 C2 C3 C4 -0.9(5) . .
C2 C3 C4 C5 -0.4(6) . .
C3 C4 C5 N1 1.7(5) . .
C3 C4 C5 C6 -176.8(3) . .
N1 C5 C6 N2 -34.3(4) . .
C4 C5 C6 N2 144.3(3) . .
N2 C7 C8 O1 -7.3(4) . .
N2 C7 C8 O2 175.2(3) . .
N2 C7 C8 La1 -26.7(2) . .
N2 C9 C10 C11 178.3(3) . .
C14 C9 C10 C11 -56.1(4) . .
C9 C10 C11 C12 58.4(4) . .
C10 C11 C12 C13 -58.7(4) . .
C11 C12 C13 C14 58.9(5) . .
N2 C9 C14 N4 -54.0(4) . .
C10 C9 C14 N4 179.8(3) . .
N2 C9 C14 C13 -179.8(3) . .
C10 C9 C14 C13 53.9(4) . .
C12 C13 C14 N4 178.9(3) . .
C12 C13 C14 C9 -56.2(4) . .
N4 C21 C22 O4 164.4(3) . .
N4 C21 C22 O3 -18.5(4) . .
N4 C21 C22 La1 -34.0(2) . .
N4 C20 C19 N3 -13.7(4) . .
N4 C20 C19 C18 167.4(3) . .
N3 C19 C18 C17 -0.5(6) . .
C20 C19 C18 C17 178.4(3) . .
C19 C18 C17 C16 1.8(6) . .
C18 C17 C16 C15 -1.7(6) . .
C17 C16 C15 N3 0.3(6) . .
C4 C5 N1 C1 -1.8(5) . .
C6 C5 N1 C1 176.8(3) . .
C4 C5 N1 La1 178.5(3) . .
C6 C5 N1 La1 -2.9(4) . .
C2 C1 N1 C5 0.5(5) . .
C2 C1 N1 La1 -179.9(2) . .
C8 C7 N2 C6 149.0(3) . .
C8 C7 N2 C9 -86.2(3) . .
C8 C7 N2 La1 34.2(3) . .
C5 C6 N2 C7 -63.8(4) . .
C5 C6 N2 C9 175.9(3) . .
C5 C6 N2 La1 50.8(3) . .
C14 C9 N2 C7 151.8(3) . .
C10 C9 N2 C7 -83.3(3) . .
C14 C9 N2 C6 -86.0(3) . .
C10 C9 N2 C6 38.9(4) . .
C14 C9 N2 La1 35.7(3) . .
C10 C9 N2 La1 160.6(2) . .
C19 C20 N4 C21 -73.8(4) . .
C19 C20 N4 C14 165.8(3) . .
C19 C20 N4 La1 39.0(3) . .
C22 C21 N4 C20 161.4(3) . .
C22 C21 N4 C14 -74.7(3) . .
C22 C21 N4 La1 44.1(3) . .
C9 C14 N4 C20 -80.9(4) . .
C13 C14 N4 C20 43.8(4) . .
C9 C14 N4 C21 157.2(3) . .
C13 C14 N4 C21 -78.1(4) . .
C9 C14 N4 La1 44.8(3) . .
C13 C14 N4 La1 169.4(2) . .
C16 C15 N3 C19 1.0(5) . .
C16 C15 N3 La1 -157.2(3) . .
C18 C19 N3 C15 -0.9(5) . .
C20 C19 N3 C15 -179.8(3) . .
C18 C19 N3 La1 158.6(3) . .
C20 C19 N3 La1 -20.3(4) . .
O2 C8 O1 La1 146.7(3) . .
C7 C8 O1 La1 -30.5(4) . .
O1 C8 O2 La1 -54.7(5) . 3_766
C7 C8 O2 La1 122.6(3) . 3_766
La1 C8 O2 La1 -7.1(7) . 3_766
O4 C22 O3 La1 152.7(3) . .
C21 C22 O3 La1 -24.2(4) . .
F5 P1 F3 Na3 121.4(11) . .
F6 P1 F3 Na3 33.9(11) . .
F2 P1 F3 Na3 -59.5(11) . .
F4 P1 F3 Na3 -150.2(11) . .
F6 P1 F5 Na2 -121.2(8) . 4_565
F3 P1 F5 Na2 143.5(9) . 4_565
F1 P1 F5 Na2 -36.0(8) . 4_565
F4 P1 F5 Na2 51.4(8) . 4_565
Na3 Na1 Na2 F5 -152.7(10) . 4_566
O5 Na1 Na2 F5 13.5(19) . 4_566
Na3 Na1 Na2 F5 -124.4(9) 3_666 4_566
O5 Na1 Na2 Na3 166.2(14) . .
Na3 Na1 Na2 Na3 28.3(9) 3_666 .
